data_7056655
loop_
_publ_author_name
'Samandar Sangari, Mozhgan'
'Golbon Haghighi, Mohsen'
'Nabavizadeh, S. Masoud'
'Kubicki, Maciej'
'Rashidi, Mehdi'

_publ_section_title
;
 Photophysical Study on Unsymmetrical Binuclear Cycloplatinated(II)
 Complexes
;
_journal_name_full 'New J. Chem.'
_journal_paper_doi 10.1039/C7NJ03034G
_journal_year 2017
_chemical_formula_moiety 'C58 H45 Cl N2 P2 Pt2'
_chemical_formula_sum 'C58 H45 Cl N2 P2 Pt2'
_chemical_formula_weight 1257.53
_chemical_name_systematic
;
 ?
;
_space_group_crystal_system monoclinic
_space_group_IT_number 14
_space_group_name_Hall '-P 2ybc'
_space_group_name_H-M_alt 'P 1 21/c 1'
_symmetry_space_group_name_Hall '-P 2ybc'
_symmetry_space_group_name_H-M 'P 1 21/c 1'
_atom_sites_solution_hydrogens geom
_audit_creation_method SHELXL-2013
_audit_update_record
;
2017-03-26 deposited with the CCDC.
2017-10-04 downloaded from the CCDC.
;
_cell_angle_alpha 90
_cell_angle_beta 96.228(2)
_cell_angle_gamma 90
_cell_formula_units_Z 4
_cell_length_a 20.0996(3)
_cell_length_b 11.2677(2)
_cell_length_c 20.9221(4)
_cell_measurement_reflns_used 8882
_cell_measurement_temperature 295(2)
_cell_measurement_theta_max 28.1180
_cell_measurement_theta_min 2.8140
_cell_volume 4710.39(14)
_computing_cell_refinement 'CrysAlis Pro (Agilent Technologies (2011))'
_computing_data_collection 'CrysAlis Pro (Agilent Technologies (2011))'
_computing_data_reduction 'CrysAlis Pro (Agilent Technologies (2011))'
_computing_molecular_graphics 'Mercury (MacRae et al., 2009)'
_computing_publication_material 'SHELXL (Sheldrick, 2015)'
_computing_structure_refinement 'SHELXL (Sheldrick, 2015)'
_computing_structure_solution 'SIR92 (Altomare et al., 1993)'
_diffrn_ambient_temperature 295(2)
_diffrn_detector_area_resol_mean 16.1544
_diffrn_measured_fraction_theta_full 0.998
_diffrn_measured_fraction_theta_max 0.998
_diffrn_measurement_device_type 'Xcalibur, Eos'
_diffrn_measurement_method '/w scan'
_diffrn_radiation_monochromator graphite
_diffrn_radiation_source 'Enhance (Mo) X-ray Source'
_diffrn_radiation_type 'Mo K\a'
_diffrn_radiation_wavelength 0.7107
_diffrn_reflns_av_R_equivalents 0.0361
_diffrn_reflns_av_unetI/netI 0.0571
_diffrn_reflns_Laue_measured_fraction_full 0.998
_diffrn_reflns_Laue_measured_fraction_max 0.998
_diffrn_reflns_limit_h_max 23
_diffrn_reflns_limit_h_min -18
_diffrn_reflns_limit_k_max 8
_diffrn_reflns_limit_k_min -13
_diffrn_reflns_limit_l_max 20
_diffrn_reflns_limit_l_min -24
_diffrn_reflns_number 19810
_diffrn_reflns_point_group_measured_fraction_full 0.998
_diffrn_reflns_point_group_measured_fraction_max 0.998
_diffrn_reflns_theta_full 25.000
_diffrn_reflns_theta_max 24.998
_diffrn_reflns_theta_min 2.820
_exptl_absorpt_coefficient_mu 6.100
_exptl_absorpt_correction_T_max 1.00000
_exptl_absorpt_correction_T_min 0.53523
_exptl_absorpt_correction_type multi-scan
_exptl_absorpt_process_details
;
CrysAlisPro, Agilent Technologies,
Version 1.171.35.21 (release 20-01-2012 CrysAlis171 .NET)
(compiled Jan 23 2012,18:06:46)
Empirical absorption correction using spherical harmonics,
 implemented in SCALE3 ABSPACK scaling algorithm.
;
_exptl_crystal_colour green
_exptl_crystal_density_diffrn 1.773
_exptl_crystal_description prism
_exptl_crystal_F_000 2440
_exptl_crystal_size_max 0.2
_exptl_crystal_size_mid 0.1
_exptl_crystal_size_min 0.1
_refine_diff_density_max 1.017
_refine_diff_density_min -0.888
_refine_diff_density_rms 0.110
_refine_ls_extinction_method none
_refine_ls_goodness_of_fit_ref 0.960
_refine_ls_hydrogen_treatment constr
_refine_ls_matrix_type full
_refine_ls_number_parameters 586
_refine_ls_number_reflns 8285
_refine_ls_number_restraints 0
_refine_ls_restrained_S_all 0.960
_refine_ls_R_factor_all 0.0488
_refine_ls_R_factor_gt 0.0322
_refine_ls_shift/su_max 0.003
_refine_ls_shift/su_mean 0.000
_refine_ls_structure_factor_coef Fsqd
_refine_ls_weighting_details 'w=1/[\s^2^(Fo^2^)+(0.0164P)^2^] where P=(Fo^2^+2Fc^2^)/3'
_refine_ls_weighting_scheme calc
_refine_ls_wR_factor_gt 0.0530
_refine_ls_wR_factor_ref 0.0568
_reflns_Friedel_coverage 0.000
_reflns_number_gt 6503
_reflns_number_total 8285
_reflns_threshold_expression 'I > 2\s(I)'
_cod_data_source_file c7nj03034g2.cif
_cod_data_source_block 5a
_cod_database_code 7056655
_shelx_space_group_comment
;
The symmetry employed for this shelxl refinement is uniquely defined
by the following loop, which should always be used as a source of
symmetry information in preference to the above space-group names.
They are only intended as comments.
;
_shelxl_version_number 2013-4

loop_
_space_group_symop_operation_xyz
'x, y, z'
'-x, y+1/2, -z+1/2'
'-x, -y, -z'
'x, -y-1/2, z-1/2'

loop_
_atom_site_label
_atom_site_type_symbol
_atom_site_fract_x
_atom_site_fract_y
_atom_site_fract_z
_atom_site_U_iso_or_equiv
_atom_site_adp_type
_atom_site_occupancy
_atom_site_site_symmetry_order
_atom_site_calc_flag
_atom_site_refinement_flags_posn
_atom_site_refinement_flags_adp
Pt1 Pt 0.58939(2) 0.19605(2) 0.00624(2) 0.03998(7) Uani 1 1 d . .
Pt2 Pt 0.89482(2) 0.14805(2) 0.04712(2) 0.03265(6) Uani 1 1 d . .
P1 P 0.69297(6) 0.15580(12) -0.02704(7) 0.0368(3) Uani 1 1 d . .
P2 P 0.82621(6) -0.00347(11) 0.01995(7) 0.0330(3) Uani 1 1 d . .
Cl1 Cl 0.91538(7) 0.19272(12) -0.06029(7) 0.0506(4) Uani 1 1 d . .
N1 N 0.5539(2) 0.3183(4) -0.0681(2) 0.0462(12) Uani 1 1 d . .
C2 C 0.5814(3) 0.3539(5) -0.1195(3) 0.0629(19) Uani 1 1 d . .
H2 H 0.6218 0.3203 -0.1277 0.075 Uiso 1 1 calc R U
C3 C 0.5528(3) 0.4386(5) -0.1618(3) 0.0665(19) Uani 1 1 d . .
H3 H 0.5735 0.4596 -0.1978 0.080 Uiso 1 1 calc R U
C4 C 0.4939(3) 0.4913(5) -0.1503(3) 0.0686(19) Uani 1 1 d . .
H4 H 0.4752 0.5507 -0.1774 0.082 Uiso 1 1 calc R U
C5 C 0.4625(3) 0.4552(5) -0.0976(3) 0.0522(16) Uani 1 1 d . .
C6 C 0.3995(3) 0.5011(5) -0.0827(4) 0.070(2) Uani 1 1 d . .
H6 H 0.3781 0.5603 -0.1082 0.084 Uiso 1 1 calc R U
C7 C 0.3715(3) 0.4588(6) -0.0320(4) 0.070(2) Uani 1 1 d . .
H7 H 0.3301 0.4891 -0.0242 0.084 Uiso 1 1 calc R U
C8 C 0.4009(3) 0.3706(5) 0.0106(3) 0.0549(17) Uani 1 1 d . .
C9 C 0.3725(3) 0.3261(5) 0.0618(4) 0.065(2) Uani 1 1 d . .
H9 H 0.3306 0.3524 0.0704 0.078 Uiso 1 1 calc R U
C10 C 0.4056(3) 0.2435(6) 0.1000(3) 0.067(2) Uani 1 1 d . .
H10 H 0.3859 0.2148 0.1351 0.080 Uiso 1 1 calc R U
C11 C 0.4688(3) 0.1993(5) 0.0883(3) 0.0549(17) Uani 1 1 d . .
H11 H 0.4898 0.1423 0.1156 0.066 Uiso 1 1 calc R U
C12 C 0.4998(2) 0.2398(5) 0.0368(3) 0.0437(14) Uani 1 1 d . .
C13 C 0.4643(2) 0.3259(4) -0.0025(3) 0.0445(15) Uani 1 1 d . .
C14 C 0.4932(2) 0.3684(5) -0.0572(3) 0.0455(15) Uani 1 1 d . .
C15 C 0.6083(2) 0.0885(5) 0.0821(3) 0.0393(14) Uani 1 1 d . .
C16 C 0.5899(3) -0.0302(5) 0.0783(3) 0.0576(17) Uani 1 1 d . .
H16 H 0.5681 -0.0593 0.0400 0.069 Uiso 1 1 calc R U
C17 C 0.6031(4) -0.1066(6) 0.1303(4) 0.082(2) Uani 1 1 d . .
H17 H 0.5893 -0.1853 0.1262 0.099 Uiso 1 1 calc R U
C18 C 0.6355(4) -0.0692(8) 0.1865(4) 0.085(3) Uani 1 1 d . .
C19 C 0.6539(5) -0.1558(7) 0.2411(4) 0.157(4) Uani 1 1 d . .
H19A H 0.6763 -0.1141 0.2772 0.235 Uiso 1 1 calc R U
H19B H 0.6830 -0.2159 0.2272 0.235 Uiso 1 1 calc R U
H19C H 0.6140 -0.1922 0.2533 0.235 Uiso 1 1 calc R U
C21 C 0.6395(3) 0.1257(6) 0.1392(3) 0.0560(17) Uani 1 1 d . .
H21 H 0.6522 0.2049 0.1437 0.067 Uiso 1 1 calc R U
C22 C 0.6533(3) 0.0491(7) 0.1918(3) 0.074(2) Uani 1 1 d . .
H22 H 0.6746 0.0780 0.2304 0.089 Uiso 1 1 calc R U
C23 C 0.7453(2) 0.2877(4) -0.0168(3) 0.0374(13) Uani 1 1 d . .
C24 C 0.7583(2) 0.3631(5) -0.0664(3) 0.0496(16) Uani 1 1 d . .
H24 H 0.7446 0.3421 -0.1088 0.059 Uiso 1 1 calc R U
C25 C 0.7916(3) 0.4695(5) -0.0530(4) 0.0605(19) Uani 1 1 d . .
H25 H 0.7997 0.5201 -0.0864 0.073 Uiso 1 1 calc R U
C26 C 0.8126(3) 0.5002(5) 0.0091(4) 0.064(2) Uani 1 1 d . .
H26 H 0.8350 0.5716 0.0175 0.076 Uiso 1 1 calc R U
C27 C 0.8010(2) 0.4274(5) 0.0589(3) 0.0558(17) Uani 1 1 d . .
H27 H 0.8163 0.4482 0.1010 0.067 Uiso 1 1 calc R U
C28 C 0.7663(3) 0.3223(4) 0.0462(3) 0.0440(15) Uani 1 1 d . .
H28 H 0.7569 0.2741 0.0801 0.053 Uiso 1 1 calc R U
C29 C 0.6927(2) 0.1084(4) -0.1103(3) 0.0395(13) Uani 1 1 d . .
C30 C 0.6326(3) 0.0610(5) -0.1396(3) 0.0580(17) Uani 1 1 d . .
H30 H 0.5953 0.0584 -0.1170 0.070 Uiso 1 1 calc R U
C31 C 0.6282(4) 0.0178(6) -0.2020(4) 0.082(2) Uani 1 1 d . .
H31 H 0.5884 -0.0147 -0.2211 0.098 Uiso 1 1 calc R U
C32 C 0.6833(4) 0.0237(6) -0.2351(4) 0.087(2) Uani 1 1 d . .
H32 H 0.6808 -0.0052 -0.2770 0.104 Uiso 1 1 calc R U
C33 C 0.7420(4) 0.0714(6) -0.2075(3) 0.071(2) Uani 1 1 d . .
H33 H 0.7787 0.0766 -0.2308 0.085 Uiso 1 1 calc R U
C34 C 0.7467(3) 0.1119(5) -0.1445(3) 0.0496(15) Uani 1 1 d . .
H34 H 0.7871 0.1419 -0.1254 0.060 Uiso 1 1 calc R U
C35 C 0.7374(2) 0.0380(4) 0.0199(2) 0.0345(13) Uani 1 1 d . .
H35A H 0.7122 -0.0340 0.0090 0.041 Uiso 1 1 calc R U
H35B H 0.7315 0.0551 0.0644 0.041 Uiso 1 1 calc R U
N37 N 0.95829(18) 0.2884(3) 0.0788(2) 0.0383(11) Uani 1 1 d . .
C38 C 0.9994(2) 0.3492(5) 0.0460(3) 0.0484(15) Uani 1 1 d . .
H38 H 1.0035 0.3275 0.0037 0.058 Uiso 1 1 calc R U
C39 C 1.0370(3) 0.4445(5) 0.0725(3) 0.0543(17) Uani 1 1 d . .
H39 H 1.0653 0.4858 0.0480 0.065 Uiso 1 1 calc R U
C40 C 1.0321(3) 0.4765(5) 0.1341(3) 0.0563(17) Uani 1 1 d . .
H40 H 1.0566 0.5409 0.1517 0.068 Uiso 1 1 calc R U
C41 C 0.9910(3) 0.4146(5) 0.1713(3) 0.0460(15) Uani 1 1 d . .
C42 C 0.9833(3) 0.4389(5) 0.2363(3) 0.0595(17) Uani 1 1 d . .
H42 H 1.0062 0.5022 0.2570 0.071 Uiso 1 1 calc R U
C43 C 0.9431(3) 0.3711(5) 0.2686(3) 0.0575(17) Uani 1 1 d . .
H43 H 0.9387 0.3898 0.3112 0.069 Uiso 1 1 calc R U
C44 C 0.9069(3) 0.2716(4) 0.2403(3) 0.0391(13) Uani 1 1 d . .
C45 C 0.8659(3) 0.1998(5) 0.2730(3) 0.0496(15) Uani 1 1 d . .
H45 H 0.8612 0.2146 0.3160 0.060 Uiso 1 1 calc R U
C46 C 0.8327(3) 0.1077(5) 0.2420(3) 0.0502(15) Uani 1 1 d . .
H46 H 0.8052 0.0601 0.2643 0.060 Uiso 1 1 calc R U
C47 C 0.8388(2) 0.0827(5) 0.1773(3) 0.0439(14) Uani 1 1 d . .
H47 H 0.8147 0.0196 0.1578 0.053 Uiso 1 1 calc R U
C48 C 0.8796(2) 0.1485(4) 0.1409(2) 0.0329(12) Uani 1 1 d . .
C49 C 0.9126(2) 0.2450(4) 0.1751(3) 0.0363(13) Uani 1 1 d . .
C50 C 0.9551(2) 0.3182(4) 0.1418(3) 0.0388(13) Uani 1 1 d . .
C51 C 0.8332(2) -0.0837(4) -0.0547(2) 0.0367(13) Uani 1 1 d . .
C52 C 0.7808(3) -0.1504(5) -0.0835(3) 0.0546(16) Uani 1 1 d . .
H52 H 0.7404 -0.1509 -0.0656 0.066 Uiso 1 1 calc R U
C53 C 0.7863(4) -0.2158(5) -0.1376(3) 0.0708(19) Uani 1 1 d . .
H53 H 0.7499 -0.2593 -0.1560 0.085 Uiso 1 1 calc R U
C54 C 0.8447(4) -0.2177(5) -0.1648(3) 0.0665(19) Uani 1 1 d . .
H54 H 0.8484 -0.2619 -0.2018 0.080 Uiso 1 1 calc R U
C55 C 0.8970(3) -0.1545(5) -0.1372(3) 0.0623(19) Uani 1 1 d . .
H55 H 0.9370 -0.1555 -0.1557 0.075 Uiso 1 1 calc R U
C56 C 0.8932(3) -0.0878(5) -0.0818(3) 0.0469(15) Uani 1 1 d . .
H56 H 0.9304 -0.0464 -0.0632 0.056 Uiso 1 1 calc R U
C57 C 0.8360(2) -0.1300(4) 0.0750(2) 0.0363(13) Uani 1 1 d . .
C58 C 0.9008(3) -0.1660(5) 0.0951(3) 0.0534(16) Uani 1 1 d . .
H58 H 0.9366 -0.1258 0.0806 0.064 Uiso 1 1 calc R U
C59 C 0.9127(3) -0.2613(5) 0.1365(3) 0.0688(19) Uani 1 1 d . .
H59 H 0.9564 -0.2848 0.1497 0.083 Uiso 1 1 calc R U
C60 C 0.8598(4) -0.3210(5) 0.1580(3) 0.0669(19) Uani 1 1 d . .
H60 H 0.8677 -0.3841 0.1864 0.080 Uiso 1 1 calc R U
C61 C 0.7964(3) -0.2879(5) 0.1378(3) 0.0639(19) Uani 1 1 d . .
H61 H 0.7609 -0.3295 0.1521 0.077 Uiso 1 1 calc R U
C62 C 0.7833(3) -0.1934(4) 0.0962(3) 0.0507(16) Uani 1 1 d . .
H62 H 0.7393 -0.1723 0.0825 0.061 Uiso 1 1 calc R U

loop_
_atom_site_aniso_label
_atom_site_aniso_U_11
_atom_site_aniso_U_22
_atom_site_aniso_U_33
_atom_site_aniso_U_23
_atom_site_aniso_U_13
_atom_site_aniso_U_12
Pt1 0.03182(12) 0.04115(13) 0.04715(16) 0.00829(11) 0.00506(10) 0.00284(9)
Pt2 0.03237(11) 0.03871(12) 0.02699(13) -0.00055(10) 0.00373(9) 0.00125(9)
P1 0.0322(7) 0.0392(8) 0.0390(10) 0.0036(7) 0.0033(7) 0.0017(6)
P2 0.0327(7) 0.0357(8) 0.0309(9) -0.0004(7) 0.0043(6) 0.0042(6)
Cl1 0.0565(9) 0.0660(9) 0.0308(9) 0.0016(8) 0.0110(7) -0.0082(7)
N1 0.043(3) 0.041(3) 0.054(4) 0.010(3) 0.004(2) 0.001(2)
C2 0.050(4) 0.069(4) 0.070(5) 0.027(4) 0.009(4) 0.005(3)
C3 0.062(4) 0.078(5) 0.059(5) 0.032(4) 0.005(4) 0.006(4)
C4 0.070(4) 0.055(4) 0.075(6) 0.023(4) -0.020(4) 0.007(3)
C5 0.047(4) 0.045(3) 0.062(5) 0.010(3) -0.008(3) -0.001(3)
C6 0.053(4) 0.060(4) 0.094(6) -0.003(4) -0.011(4) 0.017(3)
C7 0.040(4) 0.073(5) 0.096(6) -0.009(5) -0.002(4) 0.016(3)
C8 0.046(4) 0.046(4) 0.072(5) -0.003(4) 0.006(3) 0.012(3)
C9 0.043(4) 0.066(5) 0.092(6) -0.003(4) 0.028(4) 0.013(3)
C10 0.055(4) 0.073(5) 0.077(6) 0.001(4) 0.029(4) 0.001(3)
C11 0.048(3) 0.048(4) 0.072(5) 0.006(3) 0.019(3) 0.007(3)
C12 0.038(3) 0.041(3) 0.052(4) 0.000(3) 0.009(3) -0.005(3)
C13 0.036(3) 0.039(3) 0.057(4) -0.008(3) 0.001(3) 0.001(3)
C14 0.034(3) 0.044(3) 0.056(4) 0.002(3) -0.004(3) 0.004(3)
C15 0.031(3) 0.042(3) 0.047(4) 0.000(3) 0.015(3) 0.002(2)
C16 0.063(4) 0.058(4) 0.052(5) 0.015(4) 0.006(3) 0.002(3)
C17 0.120(7) 0.056(5) 0.076(6) 0.017(5) 0.033(5) 0.011(4)
C18 0.105(6) 0.109(7) 0.045(5) 0.029(5) 0.028(5) 0.047(5)
C19 0.226(11) 0.161(9) 0.087(8) 0.076(7) 0.037(7) 0.100(8)
C21 0.047(4) 0.064(4) 0.059(5) 0.004(4) 0.013(3) 0.008(3)
C22 0.066(4) 0.109(6) 0.047(5) 0.009(5) 0.011(4) 0.023(4)
C23 0.035(3) 0.035(3) 0.043(4) 0.002(3) 0.009(3) 0.008(2)
C24 0.049(3) 0.049(4) 0.054(4) 0.002(3) 0.017(3) 0.006(3)
C25 0.060(4) 0.042(4) 0.084(6) 0.011(4) 0.027(4) 0.001(3)
C26 0.047(4) 0.042(4) 0.104(7) -0.010(4) 0.021(4) -0.002(3)
C27 0.037(3) 0.050(4) 0.079(5) -0.013(4) -0.001(3) 0.010(3)
C28 0.042(3) 0.038(3) 0.052(4) 0.001(3) 0.007(3) 0.008(3)
C29 0.036(3) 0.041(3) 0.040(4) 0.004(3) -0.002(3) -0.002(2)
C30 0.058(4) 0.063(4) 0.053(5) 0.005(4) 0.004(3) -0.006(3)
C31 0.094(6) 0.092(6) 0.054(5) -0.004(4) -0.022(4) -0.025(4)
C32 0.133(7) 0.080(5) 0.045(5) -0.011(4) 0.005(5) -0.006(5)
C33 0.094(5) 0.071(5) 0.050(5) 0.000(4) 0.018(4) -0.005(4)
C34 0.059(4) 0.049(4) 0.041(4) 0.001(3) 0.005(3) -0.005(3)
C35 0.034(3) 0.036(3) 0.034(3) 0.000(3) 0.004(2) 0.001(2)
N37 0.031(2) 0.036(2) 0.048(3) 0.006(2) 0.002(2) -0.0010(19)
C38 0.041(3) 0.060(4) 0.044(4) 0.001(3) 0.008(3) -0.007(3)
C39 0.036(3) 0.060(4) 0.066(5) 0.007(4) 0.000(3) -0.012(3)
C40 0.051(4) 0.052(4) 0.063(5) -0.003(4) -0.006(3) -0.010(3)
C41 0.041(3) 0.043(3) 0.052(4) -0.005(3) -0.004(3) 0.004(3)
C42 0.074(4) 0.053(4) 0.048(5) -0.019(4) -0.011(4) -0.004(3)
C43 0.076(4) 0.060(4) 0.034(4) -0.013(3) -0.004(3) 0.007(3)
C44 0.050(3) 0.039(3) 0.027(3) -0.001(3) -0.001(3) 0.007(3)
C45 0.072(4) 0.054(4) 0.024(3) -0.004(3) 0.006(3) 0.012(3)
C46 0.060(4) 0.062(4) 0.031(4) 0.008(3) 0.017(3) 0.009(3)
C47 0.056(3) 0.043(3) 0.033(4) 0.001(3) 0.005(3) 0.001(3)
C48 0.031(3) 0.035(3) 0.032(3) 0.001(3) 0.002(2) 0.007(2)
C49 0.036(3) 0.041(3) 0.030(3) 0.000(3) -0.004(3) 0.010(3)
C50 0.036(3) 0.040(3) 0.039(4) -0.004(3) -0.004(3) 0.012(2)
C51 0.043(3) 0.032(3) 0.035(3) -0.002(3) 0.003(3) 0.007(2)
C52 0.055(4) 0.062(4) 0.046(4) -0.013(3) 0.001(3) -0.002(3)
C53 0.087(5) 0.064(5) 0.058(5) -0.014(4) -0.008(4) -0.002(4)
C54 0.103(6) 0.054(4) 0.041(4) -0.014(3) 0.004(4) 0.017(4)
C55 0.078(5) 0.063(4) 0.051(5) 0.006(4) 0.029(4) 0.033(4)
C56 0.047(3) 0.045(3) 0.050(4) -0.002(3) 0.006(3) 0.010(3)
C57 0.043(3) 0.040(3) 0.026(3) -0.003(3) 0.001(3) 0.005(3)
C58 0.057(4) 0.041(4) 0.061(5) 0.004(3) 0.001(3) 0.006(3)
C59 0.068(4) 0.049(4) 0.081(6) 0.006(4) -0.028(4) 0.009(3)
C60 0.105(6) 0.042(4) 0.050(5) 0.005(3) -0.011(4) 0.007(4)
C61 0.085(5) 0.049(4) 0.061(5) 0.009(4) 0.025(4) 0.003(4)
C62 0.052(4) 0.039(3) 0.062(5) 0.008(3) 0.012(3) 0.001(3)

loop_
_atom_type_symbol
_atom_type_description
_atom_type_scat_dispersion_real
_atom_type_scat_dispersion_imag
_atom_type_scat_source
C C 0.0033 0.0016 'International Tables Vol C Tables 4.2.6.8 and 6.1.1.4'
H H 0.0000 0.0000 'International Tables Vol C Tables 4.2.6.8 and 6.1.1.4'
N N 0.0061 0.0033 'International Tables Vol C Tables 4.2.6.8 and 6.1.1.4'
P P 0.1023 0.0942 'International Tables Vol C Tables 4.2.6.8 and 6.1.1.4'
Pt Pt -1.7033 8.3905 'International Tables Vol C Tables 4.2.6.8 and 6.1.1.4'
Cl Cl 0.1484 0.1585 'International Tables Vol C Tables 4.2.6.8 and 6.1.1.4'

loop_
_geom_angle_atom_site_label_1
_geom_angle_atom_site_label_2
_geom_angle_atom_site_label_3
_geom_angle
C15 Pt1 C12 89.8(2)
C15 Pt1 N1 170.33(17)
C12 Pt1 N1 80.6(2)
C15 Pt1 P1 91.15(13)
C12 Pt1 P1 177.14(15)
N1 Pt1 P1 98.48(12)
C48 Pt2 N37 80.90(19)
C48 Pt2 P2 95.45(14)
N37 Pt2 P2 176.33(13)
C48 Pt2 Cl1 167.57(14)
N37 Pt2 Cl1 88.68(13)
P2 Pt2 Cl1 94.99(5)
C23 P1 C29 107.1(2)
C23 P1 C35 106.7(2)
C29 P1 C35 104.6(2)
C23 P1 Pt1 109.38(15)
C29 P1 Pt1 115.86(17)
C35 P1 Pt1 112.62(14)
C51 P2 C57 98.0(2)
C51 P2 C35 106.9(2)
C57 P2 C35 103.6(2)
C51 P2 Pt2 119.67(16)
C57 P2 Pt2 114.51(17)
C35 P2 Pt2 112.20(16)
C2 N1 C14 117.5(5)
C2 N1 Pt1 130.6(4)
C14 N1 Pt1 111.9(4)
N1 C2 C3 123.3(6)
N1 C2 H2 118.4
C3 C2 H2 118.4
C4 C3 C2 119.6(6)
C4 C3 H3 120.2
C2 C3 H3 120.2
C3 C4 C5 119.3(6)
C3 C4 H4 120.4
C5 C4 H4 120.4
C4 C5 C14 118.5(5)
C4 C5 C6 123.7(6)
C14 C5 C6 117.7(6)
C7 C6 C5 120.0(6)
C7 C6 H6 120.0
C5 C6 H6 120.0
C6 C7 C8 124.2(6)
C6 C7 H7 117.9
C8 C7 H7 117.9
C9 C8 C7 124.7(6)
C9 C8 C13 118.7(6)
C7 C8 C13 116.6(6)
C10 C9 C8 119.8(5)
C10 C9 H9 120.1
C8 C9 H9 120.1
C9 C10 C11 122.3(6)
C9 C10 H10 118.9
C11 C10 H10 118.9
C12 C11 C10 120.7(6)
C12 C11 H11 119.7
C10 C11 H11 119.7
C11 C12 C13 116.1(5)
C11 C12 Pt1 130.9(4)
C13 C12 Pt1 113.0(4)
C12 C13 C14 118.4(5)
C12 C13 C8 122.4(5)
C14 C13 C8 119.2(5)
N1 C14 C5 121.7(5)
N1 C14 C13 116.0(5)
C5 C14 C13 122.2(5)
C21 C15 C16 116.4(6)
C21 C15 Pt1 122.8(4)
C16 C15 Pt1 120.7(5)
C15 C16 C17 121.6(7)
C15 C16 H16 119.2
C17 C16 H16 119.2
C18 C17 C16 121.5(7)
C18 C17 H17 119.2
C16 C17 H17 119.2
C17 C18 C22 117.9(7)
C17 C18 C19 120.7(9)
C22 C18 C19 121.3(8)
C18 C19 H19A 109.5
C18 C19 H19B 109.5
H19A C19 H19B 109.5
C18 C19 H19C 109.5
H19A C19 H19C 109.5
H19B C19 H19C 109.5
C15 C21 C22 122.4(6)
C15 C21 H21 118.8
C22 C21 H21 118.8
C18 C22 C21 120.2(7)
C18 C22 H22 119.9
C21 C22 H22 119.9
C24 C23 C28 118.2(5)
C24 C23 P1 124.4(5)
C28 C23 P1 116.9(4)
C25 C24 C23 120.3(6)
C25 C24 H24 119.8
C23 C24 H24 119.8
C26 C25 C24 120.2(6)
C26 C25 H25 119.9
C24 C25 H25 119.9
C25 C26 C27 120.9(6)
C25 C26 H26 119.6
C27 C26 H26 119.6
C26 C27 C28 119.3(6)
C26 C27 H27 120.3
C28 C27 H27 120.3
C27 C28 C23 121.0(6)
C27 C28 H28 119.5
C23 C28 H28 119.5
C34 C29 C30 118.6(5)
C34 C29 P1 125.0(4)
C30 C29 P1 116.4(4)
C31 C30 C29 120.7(6)
C31 C30 H30 119.7
C29 C30 H30 119.7
C32 C31 C30 119.1(7)
C32 C31 H31 120.4
C30 C31 H31 120.4
C33 C32 C31 120.8(7)
C33 C32 H32 119.6
C31 C32 H32 119.6
C32 C33 C34 119.9(6)
C32 C33 H33 120.1
C34 C33 H33 120.1
C29 C34 C33 120.8(6)
C29 C34 H34 119.6
C33 C34 H34 119.6
P1 C35 P2 126.9(2)
P1 C35 H35A 105.6
P2 C35 H35A 105.6
P1 C35 H35B 105.6
P2 C35 H35B 105.6
H35A C35 H35B 106.1
C38 N37 C50 118.0(5)
C38 N37 Pt2 128.4(4)
C50 N37 Pt2 113.6(3)
N37 C38 C39 122.4(6)
N37 C38 H38 118.8
C39 C38 H38 118.8
C40 C39 C38 119.5(5)
C40 C39 H39 120.3
C38 C39 H39 120.3
C39 C40 C41 120.8(6)
C39 C40 H40 119.6
C41 C40 H40 119.6
C40 C41 C50 116.8(6)
C40 C41 C42 125.3(6)
C50 C41 C42 117.8(5)
C43 C42 C41 120.5(6)
C43 C42 H42 119.7
C41 C42 H42 119.7
C42 C43 C44 123.0(6)
C42 C43 H43 118.5
C44 C43 H43 118.5
C45 C44 C49 117.9(5)
C45 C44 C43 123.8(5)
C49 C44 C43 118.3(5)
C46 C45 C44 119.8(5)
C46 C45 H45 120.1
C44 C45 H45 120.1
C45 C46 C47 121.6(5)
C45 C46 H46 119.2
C47 C46 H46 119.2
C48 C47 C46 122.7(5)
C48 C47 H47 118.6
C46 C47 H47 118.6
C47 C48 C49 113.7(5)
C47 C48 Pt2 133.7(4)
C49 C48 Pt2 112.2(3)
C44 C49 C50 117.7(5)
C44 C49 C48 124.3(5)
C50 C49 C48 117.9(5)
N37 C50 C41 122.4(5)
N37 C50 C49 115.0(5)
C41 C50 C49 122.6(5)
C52 C51 C56 117.3(5)
C52 C51 P2 121.3(4)
C56 C51 P2 121.3(4)
C53 C52 C51 122.0(5)
C53 C52 H52 119.0
C51 C52 H52 119.0
C54 C53 C52 120.5(6)
C54 C53 H53 119.7
C52 C53 H53 119.7
C55 C54 C53 118.7(6)
C55 C54 H54 120.6
C53 C54 H54 120.6
C54 C55 C56 122.2(6)
C54 C55 H55 118.9
C56 C55 H55 118.9
C51 C56 C55 119.2(5)
C51 C56 H56 120.4
C55 C56 H56 120.4
C58 C57 C62 118.4(5)
C58 C57 P2 116.9(4)
C62 C57 P2 124.6(4)
C59 C58 C57 120.7(5)
C59 C58 H58 119.6
C57 C58 H58 119.6
C60 C59 C58 119.8(6)
C60 C59 H59 120.1
C58 C59 H59 120.1
C61 C60 C59 120.0(6)
C61 C60 H60 120.0
C59 C60 H60 120.0
C60 C61 C62 121.2(6)
C60 C61 H61 119.4
C62 C61 H61 119.4
C61 C62 C57 119.9(5)
C61 C62 H62 120.1
C57 C62 H62 120.1

loop_
_geom_bond_atom_site_label_1
_geom_bond_atom_site_label_2
_geom_bond_distance
Pt1 C15 2.001(6)
Pt1 C12 2.036(5)
Pt1 N1 2.140(4)
Pt1 P1 2.3107(12)
Pt2 C48 2.018(5)
Pt2 N37 2.094(4)
Pt2 P2 2.2293(13)
Pt2 Cl1 2.3825(14)
P1 C23 1.820(5)
P1 C29 1.821(6)
P1 C35 1.826(5)
P2 C51 1.822(5)
P2 C57 1.830(5)
P2 C35 1.845(4)
N1 C2 1.324(7)
N1 C14 1.386(6)
C2 C3 1.383(7)
C2 H2 0.9300
C3 C4 1.368(7)
C3 H3 0.9300
C4 C5 1.390(7)
C4 H4 0.9300
C5 C14 1.393(7)
C5 C6 1.433(7)
C6 C7 1.342(8)
C6 H6 0.9300
C7 C8 1.420(8)
C7 H7 0.9300
C8 C9 1.363(8)
C8 C13 1.424(7)
C9 C10 1.353(8)
C9 H9 0.9300
C10 C11 1.412(7)
C10 H10 0.9300
C11 C12 1.379(7)
C11 H11 0.9300
C12 C13 1.414(7)
C13 C14 1.420(7)
C15 C21 1.353(8)
C15 C16 1.387(7)
C16 C17 1.391(8)
C16 H16 0.9300
C17 C18 1.349(10)
C17 H17 0.9300
C18 C22 1.382(9)
C18 C19 1.517(9)
C19 H19A 0.9600
C19 H19B 0.9600
C19 H19C 0.9600
C21 C22 1.403(8)
C21 H21 0.9300
C22 H22 0.9300
C23 C24 1.387(7)
C23 C28 1.395(7)
C24 C25 1.387(7)
C24 H24 0.9300
C25 C26 1.366(8)
C25 H25 0.9300
C26 C27 1.366(8)
C26 H26 0.9300
C27 C28 1.386(7)
C27 H27 0.9300
C28 H28 0.9300
C29 C34 1.364(6)
C29 C30 1.399(7)
C30 C31 1.386(8)
C30 H30 0.9300
C31 C32 1.370(8)
C31 H31 0.9300
C32 C33 1.366(9)
C32 H32 0.9300
C33 C34 1.388(8)
C33 H33 0.9300
C34 H34 0.9300
C35 H35A 0.9700
C35 H35B 0.9700
N37 C38 1.322(6)
N37 C50 1.369(6)
C38 C39 1.393(7)
C38 H38 0.9300
C39 C40 1.353(7)
C39 H39 0.9300
C40 C41 1.383(7)
C40 H40 0.9300
C41 C50 1.409(7)
C41 C42 1.412(7)
C42 C43 1.346(7)
C42 H42 0.9300
C43 C44 1.430(7)
C43 H43 0.9300
C44 C45 1.387(7)
C44 C49 1.413(7)
C45 C46 1.360(7)
C45 H45 0.9300
C46 C47 1.401(7)
C46 H46 0.9300
C47 C48 1.391(6)
C47 H47 0.9300
C48 C49 1.425(6)
C49 C50 1.423(7)
C51 C52 1.380(7)
C51 C56 1.388(6)
C52 C53 1.365(8)
C52 H52 0.9300
C53 C54 1.357(8)
C53 H53 0.9300
C54 C55 1.348(8)
C54 H54 0.9300
C55 C56 1.389(7)
C55 H55 0.9300
C56 H56 0.9300
C57 C58 1.385(7)
C57 C62 1.390(6)
C58 C59 1.383(7)
C58 H58 0.9300
C59 C60 1.374(8)
C59 H59 0.9300
C60 C61 1.352(8)
C60 H60 0.9300
C61 C62 1.382(7)
C61 H61 0.9300
C62 H62 0.9300

loop_
_geom_hbond_atom_site_label_D
_geom_hbond_atom_site_label_H
_geom_hbond_atom_site_label_A
_geom_hbond_distance_DH
_geom_hbond_distance_HA
_geom_hbond_distance_DA
_geom_hbond_angle_DHA
C34 H34 Cl1 0.93 2.84 3.760(6) 170.2
C38 H38 Cl1 0.93 2.59 3.177(6) 121.4
C56 H56 Cl1 0.93 2.71 3.217(5) 114.9

loop_
_geom_torsion_atom_site_label_1
_geom_torsion_atom_site_label_2
_geom_torsion_atom_site_label_3
_geom_torsion_atom_site_label_4
_geom_torsion
C14 N1 C2 C3 0.7(9)
Pt1 N1 C2 C3 -177.0(5)
N1 C2 C3 C4 1.4(10)
C2 C3 C4 C5 -2.6(10)
C3 C4 C5 C14 1.8(9)
C3 C4 C5 C6 -177.4(6)
C4 C5 C6 C7 177.9(6)
C14 C5 C6 C7 -1.3(9)
C5 C6 C7 C8 1.5(11)
C6 C7 C8 C9 -179.2(7)
C6 C7 C8 C13 0.0(10)
C7 C8 C9 C10 -178.9(6)
C13 C8 C9 C10 1.9(10)
C8 C9 C10 C11 -1.0(10)
C9 C10 C11 C12 0.2(10)
C10 C11 C12 C13 -0.4(8)
C10 C11 C12 Pt1 -179.9(5)
C11 C12 C13 C14 -178.4(5)
Pt1 C12 C13 C14 1.2(6)
C11 C12 C13 C8 1.3(8)
Pt1 C12 C13 C8 -179.1(4)
C9 C8 C13 C12 -2.1(9)
C7 C8 C13 C12 178.6(5)
C9 C8 C13 C14 177.6(5)
C7 C8 C13 C14 -1.6(8)
C2 N1 C14 C5 -1.5(8)
Pt1 N1 C14 C5 176.6(4)
C2 N1 C14 C13 178.4(5)
Pt1 N1 C14 C13 -3.5(6)
C4 C5 C14 N1 0.2(8)
C6 C5 C14 N1 179.5(5)
C4 C5 C14 C13 -179.6(5)
C6 C5 C14 C13 -0.3(8)
C12 C13 C14 N1 1.7(7)
C8 C13 C14 N1 -178.0(5)
C12 C13 C14 C5 -178.5(5)
C8 C13 C14 C5 1.8(8)
C21 C15 C16 C17 -0.3(8)
Pt1 C15 C16 C17 179.4(5)
C15 C16 C17 C18 -1.1(11)
C16 C17 C18 C22 2.2(12)
C16 C17 C18 C19 -175.6(6)
C16 C15 C21 C22 0.6(8)
Pt1 C15 C21 C22 -179.1(4)
C17 C18 C22 C21 -1.8(10)
C19 C18 C22 C21 175.9(6)
C15 C21 C22 C18 0.4(9)
C29 P1 C23 C24 23.9(5)
C35 P1 C23 C24 135.5(4)
Pt1 P1 C23 C24 -102.4(4)
C29 P1 C23 C28 -164.4(4)
C35 P1 C23 C28 -52.8(4)
Pt1 P1 C23 C28 69.3(4)
C28 C23 C24 C25 0.2(7)
P1 C23 C24 C25 171.8(4)
C23 C24 C25 C26 0.8(8)
C24 C25 C26 C27 -0.2(9)
C25 C26 C27 C28 -1.4(8)
C26 C27 C28 C23 2.4(7)
C24 C23 C28 C27 -1.8(7)
P1 C23 C28 C27 -174.0(4)
C23 P1 C29 C34 38.5(5)
C35 P1 C29 C34 -74.6(5)
Pt1 P1 C29 C34 160.8(4)
C23 P1 C29 C30 -144.0(4)
C35 P1 C29 C30 103.0(4)
Pt1 P1 C29 C30 -21.6(5)
C34 C29 C30 C31 0.4(9)
P1 C29 C30 C31 -177.3(5)
C29 C30 C31 C32 -0.9(10)
C30 C31 C32 C33 -0.1(11)
C31 C32 C33 C34 1.6(11)
C30 C29 C34 C33 1.1(8)
P1 C29 C34 C33 178.6(4)
C32 C33 C34 C29 -2.1(10)
C23 P1 C35 P2 -48.0(4)
C29 P1 C35 P2 65.3(4)
Pt1 P1 C35 P2 -168.0(3)
C51 P2 C35 P1 -75.2(4)
C57 P2 C35 P1 -178.1(3)
Pt2 P2 C35 P1 57.9(4)
C50 N37 C38 C39 -2.7(7)
Pt2 N37 C38 C39 177.2(4)
N37 C38 C39 C40 0.5(8)
C38 C39 C40 C41 1.0(9)
C39 C40 C41 C50 -0.2(8)
C39 C40 C41 C42 178.6(5)
C40 C41 C42 C43 -178.4(6)
C50 C41 C42 C43 0.3(8)
C41 C42 C43 C44 0.7(9)
C42 C43 C44 C45 179.1(6)
C42 C43 C44 C49 -1.4(8)
C49 C44 C45 C46 -0.3(8)
C43 C44 C45 C46 179.2(5)
C44 C45 C46 C47 0.2(8)
C45 C46 C47 C48 0.9(8)
C46 C47 C48 C49 -1.7(7)
C46 C47 C48 Pt2 -173.9(4)
C45 C44 C49 C50 -179.5(4)
C43 C44 C49 C50 1.0(7)
C45 C44 C49 C48 -0.7(7)
C43 C44 C49 C48 179.7(5)
C47 C48 C49 C44 1.7(7)
Pt2 C48 C49 C44 175.6(4)
C47 C48 C49 C50 -179.6(4)
Pt2 C48 C49 C50 -5.7(5)
C38 N37 C50 C41 3.6(7)
Pt2 N37 C50 C41 -176.3(4)
C38 N37 C50 C49 -176.7(4)
Pt2 N37 C50 C49 3.4(5)
C40 C41 C50 N37 -2.2(7)
C42 C41 C50 N37 179.0(5)
C40 C41 C50 C49 178.2(5)
C42 C41 C50 C49 -0.7(8)
C44 C49 C50 N37 -179.7(4)
C48 C49 C50 N37 1.5(6)
C44 C49 C50 C41 0.0(7)
C48 C49 C50 C41 -178.8(4)
C57 P2 C51 C52 76.6(5)
C35 P2 C51 C52 -30.4(5)
Pt2 P2 C51 C52 -159.2(4)
C57 P2 C51 C56 -98.2(4)
C35 P2 C51 C56 154.9(4)
Pt2 P2 C51 C56 26.0(5)
C56 C51 C52 C53 -1.7(9)
P2 C51 C52 C53 -176.7(5)
C51 C52 C53 C54 0.5(10)
C52 C53 C54 C55 0.3(10)
C53 C54 C55 C56 0.2(10)
C52 C51 C56 C55 2.2(8)
P2 C51 C56 C55 177.1(4)
C54 C55 C56 C51 -1.5(9)
C51 P2 C57 C58 83.1(4)
C35 P2 C57 C58 -167.3(4)
Pt2 P2 C57 C58 -44.8(4)
C51 P2 C57 C62 -95.0(5)
C35 P2 C57 C62 14.6(5)
Pt2 P2 C57 C62 137.1(4)
C62 C57 C58 C59 -1.5(8)
P2 C57 C58 C59 -179.7(5)
C57 C58 C59 C60 0.0(9)
C58 C59 C60 C61 1.2(10)
C59 C60 C61 C62 -0.9(10)
C60 C61 C62 C57 -0.6(9)
C58 C57 C62 C61 1.7(8)
P2 C57 C62 C61 179.8(4)
